data_4130779
loop_
_publ_author_name
'Cernijenko, Artiom'
'Risgaard, Rune'
'Baran, Phil S.'

_publ_section_title
;
 11-Step Total Synthesis of (-)-Maoecrystal V.
;
_journal_issue 30
_journal_name_full 'Journal of the American Chemical Society'
_journal_page_first 9425
_journal_page_last 9428
_journal_paper_doi 10.1021/jacs.6b06623
_journal_volume 138
_journal_year 2016
_chemical_formula_moiety 'C19 H28 O3'
_chemical_formula_sum 'C19 H28 O3'
_chemical_formula_weight 304.41
_space_group_IT_number 14
_space_group_name_Hall '-P 2yn'
_space_group_name_H-M_alt 'P 1 21/n 1'
_symmetry_cell_setting monoclinic
_symmetry_space_group_name_Hall '-P 2yn'
_symmetry_space_group_name_H-M 'P 1 21/n 1'
_atom_sites_solution_hydrogens geom
_atom_sites_solution_primary direct
_atom_sites_solution_secondary difmap
_audit_creation_method SHELXL-97
_cell_angle_alpha 90.00
_cell_angle_beta 112.175(2)
_cell_angle_gamma 90.00
_cell_formula_units_Z 4
_cell_length_a 10.3974(8)
_cell_length_b 12.7181(9)
_cell_length_c 13.2489(10)
_cell_measurement_reflns_used 5463
_cell_measurement_temperature 100(2)
_cell_measurement_theta_max 25.53
_cell_measurement_theta_min 2.67
_cell_volume 1622.4(2)
_computing_cell_refinement 'Bruker SAINT'
_computing_data_collection 'Bruker APEX2'
_computing_data_reduction 'Bruker SAINT'
_computing_molecular_graphics 'Bruker SHELXTL'
_computing_publication_material 'Bruker SHELXTL'
_computing_structure_refinement 'SHELXL-97 (Sheldrick, 2008)'
_computing_structure_solution 'SHELXS-97 (Sheldrick, 2008)'
_diffrn_ambient_temperature 100(2)
_diffrn_measured_fraction_theta_full 1.000
_diffrn_measured_fraction_theta_max 0.997
_diffrn_measurement_device_type 'Bruker APEX-II CCD'
_diffrn_measurement_method '\f and \w scans'
_diffrn_radiation_monochromator graphite
_diffrn_radiation_source 'fine-focus rotating anode'
_diffrn_radiation_type MoK\a
_diffrn_radiation_wavelength 0.71073
_diffrn_reflns_av_R_equivalents 0.0504
_diffrn_reflns_av_sigmaI/netI 0.0346
_diffrn_reflns_limit_h_max 12
_diffrn_reflns_limit_h_min -12
_diffrn_reflns_limit_k_max 13
_diffrn_reflns_limit_k_min -15
_diffrn_reflns_limit_l_max 16
_diffrn_reflns_limit_l_min -16
_diffrn_reflns_number 20024
_diffrn_reflns_theta_full 25.00
_diffrn_reflns_theta_max 25.72
_diffrn_reflns_theta_min 2.14
_exptl_absorpt_coefficient_mu 0.082
_exptl_absorpt_correction_T_max 0.9967
_exptl_absorpt_correction_T_min 0.9902
_exptl_absorpt_correction_type multi-scan
_exptl_absorpt_process_details sadabs
_exptl_crystal_colour colorless
_exptl_crystal_density_diffrn 1.246
_exptl_crystal_density_method 'not measured'
_exptl_crystal_description block
_exptl_crystal_F_000 664
_exptl_crystal_size_max 0.12
_exptl_crystal_size_mid 0.08
_exptl_crystal_size_min 0.04
_refine_diff_density_max 0.262
_refine_diff_density_min -0.186
_refine_diff_density_rms 0.039
_refine_ls_extinction_method none
_refine_ls_goodness_of_fit_ref 1.015
_refine_ls_hydrogen_treatment mixed
_refine_ls_matrix_type full
_refine_ls_number_parameters 207
_refine_ls_number_reflns 3091
_refine_ls_number_restraints 1
_refine_ls_restrained_S_all 1.015
_refine_ls_R_factor_all 0.0541
_refine_ls_R_factor_gt 0.0377
_refine_ls_shift/su_max 0.000
_refine_ls_shift/su_mean 0.000
_refine_ls_structure_factor_coef Fsqd
_refine_ls_weighting_details 'calc w=1/[\s^2^(Fo^2^)+(0.0446P)^2^+0.5685P] where P=(Fo^2^+2Fc^2^)/3'
_refine_ls_weighting_scheme calc
_refine_ls_wR_factor_gt 0.0896
_refine_ls_wR_factor_ref 0.0973
_reflns_number_gt 2425
_reflns_number_total 3091
_reflns_threshold_expression >2sigma(I)
_cod_data_source_file ja6b06623_si_009.cif
_cod_data_source_block baran426
_cod_depositor_comments
;
The following automatic conversions were performed:

data item '_symmetry_cell_setting' value 'Monoclinic' was changed to
'monoclinic' in accordance with the
/home/saulius/struct/COD-crude-data/automatic-downloads/DataCite-retrospective/ACS/depositions/lib/dictionaries/cif_core.dic
dictionary named 'cif_core.dic' version 2.4.2 last updated on
2011-04-26.

Automatic conversion script
Id: cif_fix_values 6909 2019-04-08 15:41:33Z antanas 
;
_cod_original_sg_symbol_Hall '-P 2yn '
_cod_original_sg_symbol_H-M P2(1)/n
_cod_database_code 4130779

loop_
_symmetry_equiv_pos_as_xyz
'x, y, z'
'-x+1/2, y+1/2, -z+1/2'
'-x, -y, -z'
'x-1/2, -y-1/2, z-1/2'

loop_
_atom_site_label
_atom_site_type_symbol
_atom_site_fract_x
_atom_site_fract_y
_atom_site_fract_z
_atom_site_U_iso_or_equiv
_atom_site_adp_type
_atom_site_occupancy
_atom_site_symmetry_multiplicity
_atom_site_calc_flag
_atom_site_refinement_flags
O1 O 0.19931(10) 0.83184(8) 0.13460(8) 0.0198(2) Uani 1 1 d .
O2 O 0.26355(10) 0.77669(8) -0.00811(8) 0.0200(2) Uani 1 1 d .
O3 O 0.66831(10) 0.67194(8) 0.26670(8) 0.0194(2) Uani 1 1 d D
H3O H 0.6790(17) 0.7074(12) 0.3254(10) 0.029 Uiso 1 1 d D
C18 C 0.70666(17) 0.88822(14) 0.08240(13) 0.0300(4) Uani 1 1 d .
H18A H 0.7851 0.9344 0.0898 0.045 Uiso 1 1 calc R
H18B H 0.6237 0.9308 0.0707 0.045 Uiso 1 1 calc R
H18C H 0.6892 0.8411 0.0201 0.045 Uiso 1 1 calc R
C14 C 0.74092(15) 0.82296(12) 0.18660(12) 0.0216(3) Uani 1 1 d .
C13 C 0.62709(14) 0.74024(12) 0.17423(11) 0.0182(3) Uani 1 1 d .
H13A H 0.6188 0.6959 0.1097 0.022 Uiso 1 1 calc R
C12 C 0.48084(15) 0.78648(11) 0.15221(12) 0.0176(3) Uani 1 1 d .
C7 C 0.37717(14) 0.70225(11) 0.16339(11) 0.0164(3) Uani 1 1 d .
C2 C 0.23542(15) 0.74374(11) 0.08340(11) 0.0180(3) Uani 1 1 d .
C1 C 0.08974(15) 0.89526(12) 0.06338(13) 0.0237(3) Uani 1 1 d .
H1A H 0.0636 0.9481 0.1060 0.036 Uiso 1 1 calc R
H1B H 0.0093 0.8508 0.0243 0.036 Uiso 1 1 calc R
H1C H 0.1209 0.9305 0.0108 0.036 Uiso 1 1 calc R
C11 C 0.40238(15) 0.81985(12) 0.03039(12) 0.0214(3) Uani 1 1 d .
H11A H 0.3980 0.8975 0.0246 0.026 Uiso 1 1 calc R
H11B H 0.4526 0.7932 -0.0147 0.026 Uiso 1 1 calc R
C15 C 0.75394(15) 0.89708(12) 0.28172(12) 0.0232(3) Uani 1 1 d .
H15A H 0.8067 0.8612 0.3515 0.028 Uiso 1 1 calc R
H15B H 0.8067 0.9605 0.2772 0.028 Uiso 1 1 calc R
C16 C 0.61517(16) 0.92953(12) 0.28060(12) 0.0229(3) Uani 1 1 d .
H16A H 0.6120 0.9895 0.3224 0.027 Uiso 1 1 calc R
C17 C 0.49621(15) 0.88104(11) 0.22569(12) 0.0198(3) Uani 1 1 d .
H17A H 0.4146 0.9075 0.2329 0.024 Uiso 1 1 calc R
C19 C 0.87894(15) 0.76621(13) 0.20934(13) 0.0265(4) Uani 1 1 d .
H19A H 0.9526 0.8182 0.2204 0.040 Uiso 1 1 calc R
H19B H 0.8709 0.7212 0.1472 0.040 Uiso 1 1 calc R
H19C H 0.9016 0.7229 0.2750 0.040 Uiso 1 1 calc R
C8 C 0.39583(15) 0.59311(11) 0.12366(11) 0.0183(3) Uani 1 1 d .
H8A H 0.4732 0.5759 0.1053 0.021(4) Uiso 1 1 calc R
C9 C 0.29752(15) 0.52347(12) 0.11624(12) 0.0203(3) Uani 1 1 d .
C4 C 0.17757(15) 0.57033(12) 0.13847(12) 0.0209(3) Uani 1 1 d .
H4A H 0.1041 0.5165 0.1299 0.025 Uiso 1 1 calc R
C3 C 0.12172(15) 0.65999(12) 0.05444(12) 0.0201(3) Uani 1 1 d .
H3B H 0.1007 0.6333 -0.0203 0.024 Uiso 1 1 calc R
H3C H 0.0357 0.6898 0.0581 0.024 Uiso 1 1 calc R
C5 C 0.23149(15) 0.61892(12) 0.25431(12) 0.0220(3) Uani 1 1 d .
H5A H 0.1589 0.6648 0.2622 0.026 Uiso 1 1 calc R
H5B H 0.2516 0.5621 0.3093 0.026 Uiso 1 1 calc R
C6 C 0.36488(14) 0.68399(12) 0.27473(11) 0.0189(3) Uani 1 1 d .
H6A H 0.3593 0.7522 0.3089 0.023 Uiso 1 1 calc R
H6B H 0.4472 0.6454 0.3243 0.023 Uiso 1 1 calc R
C10 C 0.29613(17) 0.41039(12) 0.08446(14) 0.0283(4) Uani 1 1 d .
H10A H 0.3784 0.3955 0.0677 0.042 Uiso 1 1 calc R
H10B H 0.2122 0.3961 0.0201 0.042 Uiso 1 1 calc R
H10C H 0.2969 0.3655 0.1448 0.042 Uiso 1 1 calc R

loop_
_atom_site_aniso_label
_atom_site_aniso_U_11
_atom_site_aniso_U_22
_atom_site_aniso_U_33
_atom_site_aniso_U_23
_atom_site_aniso_U_13
_atom_site_aniso_U_12
O1 0.0180(5) 0.0197(5) 0.0201(5) 0.0004(4) 0.0052(4) 0.0042(4)
O2 0.0183(5) 0.0250(6) 0.0158(5) 0.0031(4) 0.0052(4) -0.0027(4)
O3 0.0216(5) 0.0191(5) 0.0167(5) 0.0006(4) 0.0063(4) 0.0018(4)
C18 0.0258(9) 0.0356(10) 0.0302(9) 0.0068(7) 0.0126(7) -0.0044(7)
C14 0.0179(7) 0.0243(8) 0.0225(8) 0.0018(6) 0.0077(6) -0.0018(6)
C13 0.0200(7) 0.0200(8) 0.0151(7) 0.0001(6) 0.0071(6) 0.0007(6)
C12 0.0179(7) 0.0178(8) 0.0174(8) 0.0014(6) 0.0070(6) -0.0003(6)
C7 0.0157(7) 0.0167(7) 0.0162(7) 0.0009(6) 0.0053(6) 0.0005(6)
C2 0.0199(7) 0.0185(8) 0.0160(7) 0.0008(6) 0.0072(6) 0.0021(6)
C1 0.0192(7) 0.0213(8) 0.0289(9) 0.0043(7) 0.0072(7) 0.0038(7)
C11 0.0186(7) 0.0235(8) 0.0202(8) 0.0034(6) 0.0053(6) -0.0026(6)
C15 0.0209(8) 0.0201(8) 0.0266(9) -0.0004(6) 0.0066(7) -0.0038(6)
C16 0.0260(8) 0.0168(8) 0.0259(8) -0.0018(6) 0.0100(7) -0.0009(6)
C17 0.0205(7) 0.0175(8) 0.0225(8) 0.0012(6) 0.0093(6) 0.0016(6)
C19 0.0197(8) 0.0331(9) 0.0277(9) -0.0015(7) 0.0102(7) -0.0024(7)
C8 0.0191(7) 0.0185(8) 0.0173(7) 0.0014(6) 0.0069(6) 0.0029(6)
C9 0.0217(8) 0.0195(8) 0.0177(8) 0.0009(6) 0.0050(6) 0.0002(6)
C4 0.0196(7) 0.0207(8) 0.0223(8) 0.0025(6) 0.0077(6) -0.0033(6)
C3 0.0171(7) 0.0228(8) 0.0196(8) -0.0001(6) 0.0059(6) -0.0005(6)
C5 0.0215(8) 0.0243(8) 0.0214(8) 0.0050(6) 0.0095(6) 0.0012(6)
C6 0.0190(7) 0.0210(8) 0.0161(8) 0.0022(6) 0.0061(6) 0.0019(6)
C10 0.0270(9) 0.0224(8) 0.0331(9) -0.0031(7) 0.0087(7) -0.0029(7)

loop_
_atom_type_symbol
_atom_type_description
_atom_type_scat_dispersion_real
_atom_type_scat_dispersion_imag
_atom_type_scat_source
C C 0.0033 0.0016 'International Tables Vol C Tables 4.2.6.8 and 6.1.1.4'
H H 0.0000 0.0000 'International Tables Vol C Tables 4.2.6.8 and 6.1.1.4'
O O 0.0106 0.0060 'International Tables Vol C Tables 4.2.6.8 and 6.1.1.4'

loop_
_geom_angle_atom_site_label_1
_geom_angle_atom_site_label_2
_geom_angle_atom_site_label_3
_geom_angle
C1 O1 C2 114.63(11)
C2 O2 C11 108.20(10)
C13 O3 H3O 110.3(11)
C14 C18 H18A 109.5
C14 C18 H18B 109.5
H18A C18 H18B 109.5
C14 C18 H18C 109.5
H18A C18 H18C 109.5
H18B C18 H18C 109.5
C19 C14 C18 108.32(12)
C19 C14 C15 109.97(12)
C18 C14 C15 108.95(13)
C19 C14 C13 108.87(13)
C18 C14 C13 111.39(12)
C15 C14 C13 109.34(11)
O3 C13 C14 110.67(11)
O3 C13 C12 110.30(11)
C14 C13 C12 114.76(12)
O3 C13 H13A 106.9
C14 C13 H13A 106.9
C12 C13 H13A 106.9
C17 C12 C13 108.75(12)
C17 C12 C7 113.03(11)
C13 C12 C7 112.55(11)
C17 C12 C11 109.51(12)
C13 C12 C11 112.86(11)
C7 C12 C11 99.98(11)
C8 C7 C6 105.08(11)
C8 C7 C2 106.67(11)
C6 C7 C2 107.72(11)
C8 C7 C12 114.14(11)
C6 C7 C12 120.06(12)
C2 C7 C12 102.33(11)
O2 C2 O1 110.52(11)
O2 C2 C3 112.46(12)
O1 C2 C3 110.37(11)
O2 C2 C7 103.68(11)
O1 C2 C7 107.14(11)
C3 C2 C7 112.38(12)
O1 C1 H1A 109.5
O1 C1 H1B 109.5
H1A C1 H1B 109.5
O1 C1 H1C 109.5
H1A C1 H1C 109.5
H1B C1 H1C 109.5
O2 C11 C12 108.84(11)
O2 C11 H11A 109.9
C12 C11 H11A 109.9
O2 C11 H11B 109.9
C12 C11 H11B 109.9
H11A C11 H11B 108.3
C16 C15 C14 112.01(12)
C16 C15 H15A 109.2
C14 C15 H15A 109.2
C16 C15 H15B 109.2
C14 C15 H15B 109.2
H15A C15 H15B 107.9
C17 C16 C15 125.00(14)
C17 C16 H16A 117.5
C15 C16 H16A 117.5
C16 C17 C12 124.80(13)
C16 C17 H17A 117.6
C12 C17 H17A 117.6
C14 C19 H19A 109.5
C14 C19 H19B 109.5
H19A C19 H19B 109.5
C14 C19 H19C 109.5
H19A C19 H19C 109.5
H19B C19 H19C 109.5
C9 C8 C7 116.02(12)
C9 C8 H8A 122.0
C7 C8 H8A 122.0
C8 C9 C10 125.95(14)
C8 C9 C4 113.09(13)
C10 C9 C4 120.90(13)
C9 C4 C3 105.33(11)
C9 C4 C5 109.52(12)
C3 C4 C5 108.44(12)
C9 C4 H4A 111.1
C3 C4 H4A 111.1
C5 C4 H4A 111.1
C2 C3 C4 106.77(12)
C2 C3 H3B 110.4
C4 C3 H3B 110.4
C2 C3 H3C 110.4
C4 C3 H3C 110.4
H3B C3 H3C 108.6
C6 C5 C4 110.57(11)
C6 C5 H5A 109.5
C4 C5 H5A 109.5
C6 C5 H5B 109.5
C4 C5 H5B 109.5
H5A C5 H5B 108.1
C7 C6 C5 107.74(12)
C7 C6 H6A 110.2
C5 C6 H6A 110.2
C7 C6 H6B 110.2
C5 C6 H6B 110.2
H6A C6 H6B 108.5
C9 C10 H10A 109.5
C9 C10 H10B 109.5
H10A C10 H10B 109.5
C9 C10 H10C 109.5
H10A C10 H10C 109.5
H10B C10 H10C 109.5

loop_
_geom_bond_atom_site_label_1
_geom_bond_atom_site_label_2
_geom_bond_distance
O1 C1 1.4238(17)
O1 C2 1.4314(17)
O2 C2 1.4137(17)
O2 C11 1.4454(17)
O3 C13 1.4293(17)
O3 H3O 0.870(9)
C18 C14 1.533(2)
C18 H18A 0.9800
C18 H18B 0.9800
C18 H18C 0.9800
C14 C19 1.531(2)
C14 C15 1.538(2)
C14 C13 1.545(2)
C13 C12 1.5519(19)
C13 H13A 1.0000
C12 C17 1.517(2)
C12 C7 1.5659(19)
C12 C11 1.567(2)
C7 C8 1.523(2)
C7 C6 1.5455(19)
C7 C2 1.5475(19)
C2 C3 1.529(2)
C1 H1A 0.9800
C1 H1B 0.9800
C1 H1C 0.9800
C11 H11A 0.9900
C11 H11B 0.9900
C15 C16 1.495(2)
C15 H15A 0.9900
C15 H15B 0.9900
C16 C17 1.327(2)
C16 H16A 0.9500
C17 H17A 0.9500
C19 H19A 0.9800
C19 H19B 0.9800
C19 H19C 0.9800
C8 C9 1.328(2)
C8 H8A 0.9500
C9 C10 1.497(2)
C9 C4 1.508(2)
C4 C3 1.546(2)
C4 C5 1.550(2)
C4 H4A 1.0000
C3 H3B 0.9900
C3 H3C 0.9900
C5 C6 1.549(2)
C5 H5A 0.9900
C5 H5B 0.9900
C6 H6A 0.9900
C6 H6B 0.9900
C10 H10A 0.9800
C10 H10B 0.9800
C10 H10C 0.9800

loop_
_geom_hbond_atom_site_label_D
_geom_hbond_atom_site_label_H
_geom_hbond_atom_site_label_A
_geom_hbond_distance_DH
_geom_hbond_distance_HA
_geom_hbond_distance_DA
_geom_hbond_angle_DHA
_geom_hbond_site_symmetry_A
O3 H3O O2 0.870(9) 2.053(12) 2.8423(14) 150.5(16) 4_676

loop_
_geom_torsion_atom_site_label_1
_geom_torsion_atom_site_label_2
_geom_torsion_atom_site_label_3
_geom_torsion_atom_site_label_4
_geom_torsion
C19 C14 C13 O3 53.65(15)
C18 C14 C13 O3 173.03(12)
C15 C14 C13 O3 -66.51(15)
C19 C14 C13 C12 179.27(12)
C18 C14 C13 C12 -61.36(16)
C15 C14 C13 C12 59.11(16)
O3 C13 C12 C17 83.23(14)
C14 C13 C12 C17 -42.58(15)
O3 C13 C12 C7 -42.80(15)
C14 C13 C12 C7 -168.61(12)
O3 C13 C12 C11 -155.05(12)
C14 C13 C12 C11 79.14(15)
C17 C12 C7 C8 -159.78(12)
C13 C12 C7 C8 -36.09(16)
C11 C12 C7 C8 83.91(14)
C17 C12 C7 C6 -33.71(18)
C13 C12 C7 C6 89.98(15)
C11 C12 C7 C6 -150.02(12)
C17 C12 C7 C2 85.41(14)
C13 C12 C7 C2 -150.91(11)
C11 C12 C7 C2 -30.90(13)
C11 O2 C2 O1 79.10(13)
C11 O2 C2 C3 -157.07(12)
C11 O2 C2 C7 -35.42(14)
C1 O1 C2 O2 53.24(15)
C1 O1 C2 C3 -71.79(14)
C1 O1 C2 C7 165.55(11)
C8 C7 C2 O2 -78.31(13)
C6 C7 C2 O2 169.30(11)
C12 C7 C2 O2 41.85(13)
C8 C7 C2 O1 164.78(10)
C6 C7 C2 O1 52.40(14)
C12 C7 C2 O1 -75.06(12)
C8 C7 C2 C3 43.38(15)
C6 C7 C2 C3 -69.00(14)
C12 C7 C2 C3 163.55(11)
C2 O2 C11 C12 15.02(15)
C17 C12 C11 O2 -107.54(13)
C13 C12 C11 O2 131.17(12)
C7 C12 C11 O2 11.39(14)
C19 C14 C15 C16 -162.97(13)
C18 C14 C15 C16 78.46(15)
C13 C14 C15 C16 -43.49(17)
C14 C15 C16 C17 17.5(2)
C15 C16 C17 C12 -1.9(2)
C13 C12 C17 C16 13.8(2)
C7 C12 C17 C16 139.60(15)
C11 C12 C17 C16 -109.89(16)
C6 C7 C8 C9 56.23(16)
C2 C7 C8 C9 -57.96(16)
C12 C7 C8 C9 -170.20(13)
C7 C8 C9 C10 -176.95(14)
C7 C8 C9 C4 5.80(18)
C8 C9 C4 C3 57.78(16)
C10 C9 C4 C3 -119.64(15)
C8 C9 C4 C5 -58.66(16)
C10 C9 C4 C5 123.93(15)
O2 C2 C3 C4 131.22(12)
O1 C2 C3 C4 -104.86(13)
C7 C2 C3 C4 14.67(15)
C9 C4 C3 C2 -66.37(14)
C5 C4 C3 C2 50.80(14)
C9 C4 C5 C6 44.98(16)
C3 C4 C5 C6 -69.48(15)
C8 C7 C6 C5 -63.92(14)
C2 C7 C6 C5 49.53(15)
C12 C7 C6 C5 165.89(12)
C4 C5 C6 C7 14.56(16)
